data_2235310
loop_
_publ_author_name
'Zhang, Ke-Jie'
'Zhang, Yan-Fang'

_publ_section_title
;
 3,4,7,8-Tetramethyl-1,10-phenanthrolin-1-ium nitrate monohydrate
;
_journal_coeditor_code XU5537
_journal_issue 6
_journal_name_full 'Acta Crystallographica Section E'
_journal_page_first o1931
_journal_page_last o1932
_journal_paper_doi 10.1107/S1600536812023318
_journal_volume 68
_journal_year 2012
_chemical_formula_iupac 'C16 H17 N2 +, N O3 -, H2 O'
_chemical_formula_moiety 'C16 H17 N2 +, N O3 -, H2 O'
_chemical_formula_sum 'C16 H19 N3 O4'
_chemical_formula_weight 317.34
_chemical_name_systematic
;
3,4,7,8-Tetramethyl-1,10-phenanthrolin-1-ium nitrate monohydrate
;
_space_group_IT_number 64
_symmetry_cell_setting orthorhombic
_symmetry_space_group_name_Hall '-C 2ac 2'
_symmetry_space_group_name_H-M 'C m c a'
_atom_sites_solution_hydrogens geom
_atom_sites_solution_primary direct
_atom_sites_solution_secondary difmap
_audit_creation_method SHELXL-97
_cell_angle_alpha 90.00
_cell_angle_beta 90.00
_cell_angle_gamma 90.00
_cell_formula_units_Z 8
_cell_length_a 6.7401(8)
_cell_length_b 24.090(3)
_cell_length_c 19.254(2)
_cell_measurement_reflns_used 2972
_cell_measurement_temperature 296(2)
_cell_measurement_theta_max 24.95
_cell_measurement_theta_min 2.71
_cell_volume 3126.3(6)
_computing_cell_refinement 'SAINT (Bruker, 1997)'
_computing_data_collection 'SMART (Bruker, 1997)'
_computing_data_reduction 'SAINT (Bruker, 1997)'
_computing_molecular_graphics 'SHELXTL (Sheldrick, 2008)'
_computing_publication_material 'publCIF (Westrip, 2010)'
_computing_structure_refinement 'SHELXTL (Sheldrick, 2008)'
_computing_structure_solution 'SHELXTL (Sheldrick, 2008)'
_diffrn_ambient_temperature 296(2)
_diffrn_measured_fraction_theta_full 0.998
_diffrn_measured_fraction_theta_max 0.998
_diffrn_measurement_device_type 'Bruker SMART 1000 CCD area-detector'
_diffrn_measurement_method '\f and \w scans'
_diffrn_radiation_monochromator graphite
_diffrn_radiation_source 'fine-focus sealed tube'
_diffrn_radiation_type MoK\a
_diffrn_radiation_wavelength 0.71073
_diffrn_reflns_av_R_equivalents 0.0288
_diffrn_reflns_av_sigmaI/netI 0.0186
_diffrn_reflns_limit_h_max 7
_diffrn_reflns_limit_h_min -8
_diffrn_reflns_limit_k_max 28
_diffrn_reflns_limit_k_min -28
_diffrn_reflns_limit_l_max 23
_diffrn_reflns_limit_l_min -23
_diffrn_reflns_number 11308
_diffrn_reflns_theta_full 25.50
_diffrn_reflns_theta_max 25.50
_diffrn_reflns_theta_min 2.71
_exptl_absorpt_coefficient_mu 0.098
_exptl_absorpt_correction_type none
_exptl_crystal_colour colorless
_exptl_crystal_density_diffrn 1.349
_exptl_crystal_density_method 'not measured'
_exptl_crystal_description block
_exptl_crystal_F_000 1344
_exptl_crystal_size_max 0.37
_exptl_crystal_size_mid 0.30
_exptl_crystal_size_min 0.21
_refine_diff_density_max 0.221
_refine_diff_density_min -0.271
_refine_ls_extinction_method none
_refine_ls_goodness_of_fit_ref 1.026
_refine_ls_hydrogen_treatment constr
_refine_ls_matrix_type full
_refine_ls_number_parameters 143
_refine_ls_number_reflns 1585
_refine_ls_number_restraints 0
_refine_ls_restrained_S_all 1.026
_refine_ls_R_factor_all 0.0712
_refine_ls_R_factor_gt 0.0520
_refine_ls_shift/su_max 0.000
_refine_ls_shift/su_mean 0.000
_refine_ls_structure_factor_coef Fsqd
_refine_ls_weighting_details 'calc w=1/[\s^2^(Fo^2^)+(0.0707P)^2^+2.7655P] where P=(Fo^2^+2Fc^2^)/3'
_refine_ls_weighting_scheme calc
_refine_ls_wR_factor_gt 0.1342
_refine_ls_wR_factor_ref 0.1534
_reflns_number_gt 1149
_reflns_number_total 1585
_reflns_threshold_expression I>2sigma(I)
_cod_data_source_file xu5537.cif
_cod_data_source_block I
_cod_original_cell_volume 3126.1(6)
_cod_original_sg_symbol_Hall '-C 2bc 2'
_cod_database_code 2235310
_cod_database_fobs_code 2235310

loop_
_symmetry_equiv_pos_as_xyz
'x, y, z'
'-x, -y+1/2, z+1/2'
'-x, y+1/2, -z+1/2'
'x, -y, -z'
'x+1/2, y+1/2, z'
'-x+1/2, -y+1, z+1/2'
'-x+1/2, y+1, -z+1/2'
'x+1/2, -y+1/2, -z'
'-x, -y, -z'
'x, y-1/2, -z-1/2'
'x, -y-1/2, z-1/2'
'-x, y, z'
'-x+1/2, -y+1/2, -z'
'x+1/2, y, -z-1/2'
'x+1/2, -y, z-1/2'
'-x+1/2, y+1/2, z'

loop_
_atom_site_type_symbol
_atom_site_label
_atom_site_fract_x
_atom_site_fract_y
_atom_site_fract_z
_atom_site_U_iso_or_equiv
_atom_site_adp_type
_atom_site_calc_flag
_atom_site_refinement_flags
_atom_site_occupancy
_atom_site_symmetry_multiplicity
C C1 1.0000 0.19047(14) 0.08694(15) 0.0642(9) Uani d S 1 2
H H1 1.0000 0.1825 0.0397 0.077 Uiso calc SR 1 2
C C2 1.0000 0.24624(14) 0.10669(16) 0.0618(8) Uani d S 1 2
C C3 1.0000 0.25954(12) 0.17669(16) 0.0550(8) Uani d S 1 2
C C4 1.0000 0.21518(11) 0.22551(14) 0.0474(7) Uani d S 1 2
C C5 1.0000 0.22191(12) 0.29933(15) 0.0517(7) Uani d S 1 2
H H5 1.0000 0.2576 0.3177 0.062 Uiso calc SR 1 2
C C6 1.0000 0.17823(11) 0.34314(14) 0.0520(7) Uani d S 1 2
H H6 1.0000 0.1847 0.3908 0.062 Uiso calc SR 1 2
C C7 1.0000 0.12218(11) 0.31849(13) 0.0485(7) Uani d S 1 2
C C8 1.0000 0.07458(12) 0.36186(14) 0.0561(8) Uani d S 1 2
C C9 1.0000 0.02213(12) 0.33180(16) 0.0635(9) Uani d S 1 2
C C10 1.0000 0.01823(12) 0.26008(17) 0.0660(9) Uani d S 1 2
H H10 1.0000 -0.0168 0.2396 0.079 Uiso calc SR 1 2
C C11 1.0000 0.11486(10) 0.24627(14) 0.0483(7) Uani d S 1 2
C C12 1.0000 0.16081(12) 0.19900(13) 0.0485(7) Uani d S 1 2
C C13 1.0000 0.29005(16) 0.05051(19) 0.0890(12) Uani d S 1 2
H H13A 1.0207 0.2728 0.0062 0.134 Uiso calc PR 0.50 1
H H13B 1.1046 0.3162 0.0592 0.134 Uiso calc PR 0.50 1
H H13C 0.8747 0.3090 0.0505 0.134 Uiso calc PR 0.50 1
C C14 1.0000 0.31938(13) 0.1996(2) 0.0764(10) Uani d S 1 2
H H14A 0.8712 0.3352 0.1918 0.115 Uiso calc PR 0.50 1
H H14B 1.0972 0.3397 0.1734 0.115 Uiso calc PR 0.50 1
H H14C 1.0316 0.3214 0.2481 0.115 Uiso calc PR 0.50 1
C C15 1.0000 0.08170(15) 0.43955(15) 0.0770(11) Uani d S 1 2
H H15A 0.9482 0.0488 0.4610 0.116 Uiso calc PR 0.50 1
H H15B 0.9186 0.1129 0.4518 0.116 Uiso calc PR 0.50 1
H H15C 1.1332 0.0880 0.4554 0.116 Uiso calc PR 0.50 1
C C16 1.0000 -0.03134(13) 0.3737(2) 0.0912(13) Uani d S 1 2
H H16A 1.0869 -0.0274 0.4129 0.137 Uiso calc PR 0.50 1
H H16B 1.0453 -0.0614 0.3450 0.137 Uiso calc PR 0.50 1
H H16C 0.8679 -0.0390 0.3896 0.137 Uiso calc PR 0.50 1
N N1 1.0000 0.14820(10) 0.13060(11) 0.0570(7) Uani d S 1 2
N N2 1.0000 0.06277(9) 0.21952(11) 0.0574(7) Uani d S 1 2
H H2 1.0000 0.0585 0.1752 0.069 Uiso calc SR 1 2
N N3 0.5000 0.38702(12) 0.09781(14) 0.0702(8) Uani d S 1 2
O O1 0.5000 0.41620(12) 0.04627(14) 0.1338(15) Uani d S 1 2
O O2 0.5000 0.40810(14) 0.15514(15) 0.1348(15) Uani d S 1 2
O O3 0.5000 0.33707(11) 0.09262(15) 0.1115(11) Uani d S 1 2
O O4 0.0000 0.02821(10) 0.08654(12) 0.1174(13) Uani d S 1 2
H H2W 0.0000 0.0477 0.0512 0.176 Uiso d SR 1 2
H H1W 0.0000 -0.0058 0.0779 0.176 Uiso d SR 1 2

loop_
_atom_site_aniso_label
_atom_site_aniso_U_11
_atom_site_aniso_U_22
_atom_site_aniso_U_33
_atom_site_aniso_U_12
_atom_site_aniso_U_13
_atom_site_aniso_U_23
C1 0.080(2) 0.077(2) 0.0361(15) 0.000 0.000 0.0103(14)
C2 0.066(2) 0.067(2) 0.0532(18) 0.000 0.000 0.0177(15)
C3 0.0574(18) 0.0486(16) 0.0589(18) 0.000 0.000 0.0098(13)
C4 0.0515(16) 0.0464(15) 0.0444(15) 0.000 0.000 0.0003(11)
C5 0.0607(18) 0.0442(15) 0.0501(16) 0.000 0.000 -0.0088(12)
C6 0.0679(19) 0.0516(16) 0.0365(14) 0.000 0.000 -0.0074(12)
C7 0.0616(18) 0.0480(15) 0.0360(13) 0.000 0.000 -0.0022(11)
C8 0.078(2) 0.0541(17) 0.0366(14) 0.000 0.000 0.0036(12)
C9 0.093(2) 0.0498(17) 0.0477(17) 0.000 0.000 0.0039(13)
C10 0.101(3) 0.0448(16) 0.0521(18) 0.000 0.000 -0.0060(13)
C11 0.0632(18) 0.0475(15) 0.0343(13) 0.000 0.000 -0.0024(11)
C12 0.0574(17) 0.0528(16) 0.0354(13) 0.000 0.000 0.0007(11)
C13 0.110(3) 0.091(3) 0.067(2) 0.000 0.000 0.036(2)
C14 0.091(3) 0.055(2) 0.083(2) 0.000 0.000 0.0130(17)
C15 0.125(3) 0.070(2) 0.0363(15) 0.000 0.000 0.0060(14)
C16 0.149(4) 0.053(2) 0.072(2) 0.000 0.000 0.0145(17)
N1 0.0772(17) 0.0600(14) 0.0338(11) 0.000 0.000 0.0002(10)
N2 0.0918(19) 0.0467(13) 0.0336(11) 0.000 0.000 -0.0057(10)
N3 0.095(2) 0.0645(18) 0.0508(16) 0.000 0.000 -0.0033(13)
O1 0.259(5) 0.0823(19) 0.0605(16) 0.000 0.000 0.0153(15)
O2 0.233(4) 0.104(2) 0.0669(18) 0.000 0.000 -0.0228(17)
O3 0.178(3) 0.0621(17) 0.095(2) 0.000 0.000 0.0016(15)
O4 0.238(4) 0.0661(15) 0.0483(14) 0.000 0.000 -0.0128(11)

loop_
_atom_type_symbol
_atom_type_description
_atom_type_scat_dispersion_real
_atom_type_scat_dispersion_imag
_atom_type_scat_source
C C 0.0033 0.0016 'International Tables Vol C Tables 4.2.6.8 and 6.1.1.4'
H H 0.0000 0.0000 'International Tables Vol C Tables 4.2.6.8 and 6.1.1.4'
N N 0.0061 0.0033 'International Tables Vol C Tables 4.2.6.8 and 6.1.1.4'
O O 0.0106 0.0060 'International Tables Vol C Tables 4.2.6.8 and 6.1.1.4'

loop_
_geom_angle_atom_site_label_1
_geom_angle_atom_site_label_2
_geom_angle_atom_site_label_3
_geom_angle
N1 C1 C2 124.7(3)
N1 C1 H1 117.7
C2 C1 H1 117.7
C3 C2 C1 119.2(3)
C3 C2 C13 122.3(3)
C1 C2 C13 118.5(3)
C2 C3 C4 118.0(3)
C2 C3 C14 120.4(3)
C4 C3 C14 121.7(3)
C12 C4 C3 117.4(2)
C12 C4 C5 117.8(2)
C3 C4 C5 124.8(3)
C6 C5 C4 122.2(3)
C6 C5 H5 118.9
C4 C5 H5 118.9
C5 C6 C7 121.9(2)
C5 C6 H6 119.0
C7 C6 H6 119.0
C11 C7 C8 118.8(2)
C11 C7 C6 116.6(2)
C8 C7 C6 124.6(2)
C9 C8 C7 119.3(2)
C9 C8 C15 121.2(3)
C7 C8 C15 119.5(3)
C10 C9 C8 118.5(3)
C10 C9 C16 118.2(3)
C8 C9 C16 123.3(3)
N2 C10 C9 122.2(3)
N2 C10 H10 118.9
C9 C10 H10 118.9
N2 C11 C7 119.5(2)
N2 C11 C12 118.3(2)
C7 C11 C12 122.2(2)
N1 C12 C4 124.3(2)
N1 C12 C11 116.4(2)
C4 C12 C11 119.3(2)
C2 C13 H13A 109.5
C2 C13 H13B 109.5
H13A C13 H13B 109.5
C2 C13 H13C 109.5
H13A C13 H13C 109.5
H13B C13 H13C 109.5
C3 C14 H14A 109.5
C3 C14 H14B 109.5
H14A C14 H14B 109.5
C3 C14 H14C 109.5
H14A C14 H14C 109.5
H14B C14 H14C 109.5
C8 C15 H15A 109.5
C8 C15 H15B 109.5
H15A C15 H15B 109.5
C8 C15 H15C 109.5
H15A C15 H15C 109.5
H15B C15 H15C 109.5
C9 C16 H16A 109.5
C9 C16 H16B 109.5
H16A C16 H16B 109.5
C9 C16 H16C 109.5
H16A C16 H16C 109.5
H16B C16 H16C 109.5
C1 N1 C12 116.5(3)
C10 N2 C11 121.6(2)
C10 N2 H2 119.2
C11 N2 H2 119.2
O3 N3 O2 119.4(3)
O3 N3 O1 120.6(3)
O2 N3 O1 120.0(3)
H2W O4 H1W 113.2

loop_
_geom_bond_atom_site_label_1
_geom_bond_atom_site_label_2
_geom_bond_distance
C1 N1 1.320(4)
C1 C2 1.396(5)
C1 H1 0.9300
C2 C3 1.385(4)
C2 C13 1.511(4)
C3 C4 1.423(4)
C3 C14 1.508(4)
C4 C12 1.406(4)
C4 C5 1.431(4)
C5 C6 1.349(4)
C5 H5 0.9300
C6 C7 1.431(4)
C6 H6 0.9300
C7 C11 1.402(4)
C7 C8 1.419(4)
C8 C9 1.390(4)
C8 C15 1.506(4)
C9 C10 1.384(5)
C9 C16 1.520(4)
C10 N2 1.327(4)
C10 H10 0.9300
C11 N2 1.356(3)
C11 C12 1.433(4)
C12 N1 1.351(3)
C13 H13A 0.9600
C13 H13B 0.9600
C13 H13C 0.9600
C14 H14A 0.9600
C14 H14B 0.9600
C14 H14C 0.9600
C15 H15A 0.9600
C15 H15B 0.9600
C15 H15C 0.9600
C16 H16A 0.9600
C16 H16B 0.9600
C16 H16C 0.9600
N2 H2 0.8600
N3 O3 1.208(4)
N3 O2 1.215(4)
N3 O1 1.216(4)
O4 H2W 0.8276
O4 H1W 0.8365

loop_
_geom_hbond_atom_site_label_D
_geom_hbond_atom_site_label_H
_geom_hbond_atom_site_label_A
_geom_hbond_site_symmetry_A
_geom_hbond_distance_DH
_geom_hbond_distance_HA
_geom_hbond_distance_DA
_geom_hbond_angle_DHA
N2 H2 O4 1_655 0.86 1.86 2.692(3) 163.7
O4 H1W O1 5_445 0.84 1.97 2.808(4) 173.5
O4 H2W O1 13 0.83 2.07 2.886(4) 170.2

loop_
_geom_torsion_atom_site_label_1
_geom_torsion_atom_site_label_2
_geom_torsion_atom_site_label_3
_geom_torsion_atom_site_label_4
_geom_torsion
N1 C1 C2 C3 0.0
N1 C1 C2 C13 180.0
C1 C2 C3 C4 0.0
C13 C2 C3 C4 180.0
C1 C2 C3 C14 180.0
C13 C2 C3 C14 0.0
C2 C3 C4 C12 0.0
C14 C3 C4 C12 180.0
C2 C3 C4 C5 180.0
C14 C3 C4 C5 0.0
C12 C4 C5 C6 0.0
C3 C4 C5 C6 180.0
C4 C5 C6 C7 0.0
C5 C6 C7 C11 0.0
C5 C6 C7 C8 180.0
C11 C7 C8 C9 0.0
C6 C7 C8 C9 180.0
C11 C7 C8 C15 180.0
C6 C7 C8 C15 0.0
C7 C8 C9 C10 0.0
C15 C8 C9 C10 180.0
C7 C8 C9 C16 180.0
C15 C8 C9 C16 0.0
C8 C9 C10 N2 0.0
C16 C9 C10 N2 180.0
C8 C7 C11 N2 0.0
C6 C7 C11 N2 180.0
C8 C7 C11 C12 180.0
C6 C7 C11 C12 0.0
C3 C4 C12 N1 0.0
C5 C4 C12 N1 180.0
C3 C4 C12 C11 180.0
C5 C4 C12 C11 0.0
N2 C11 C12 N1 0.0
C7 C11 C12 N1 180.0
N2 C11 C12 C4 180.0
C7 C11 C12 C4 0.0
C2 C1 N1 C12 0.0
C4 C12 N1 C1 0.0
C11 C12 N1 C1 180.0
C9 C10 N2 C11 0.0
C7 C11 N2 C10 0.0
C12 C11 N2 C10 180.0
